data_1541104
loop_
_publ_author_name
'Pavlyuk, V.V.'
'Sobolev, A.N.'
'Bodak, O.I.'

_publ_section_title
;
 Crystal structure of Tm Li1-x Ge2 (x= 0.5)
;
_journal_name_full 'Soviet Physics, Crystallography (= Kristallografiya)'
_journal_page_first 493
_journal_page_last 494
_journal_volume 36
_journal_year 1991
_chemical_formula_sum 'Ge4 Li Tm2'
_chemical_name_systematic 'Li Tm2 Ge4'
_space_group_IT_number 11
_symmetry_space_group_name_Hall '-P 2yb'
_symmetry_space_group_name_H-M 'P 1 21/m 1'
_cell_angle_alpha 90
_cell_angle_beta 104.24
_cell_angle_gamma 90
_cell_formula_units_Z 1
_cell_length_a 8.123
_cell_length_b 3.875
_cell_length_c 4.008
_cell_volume 122.282
_citation_journal_id_ASTM SPHCA6
_cod_data_source_file Pavlyuk_SPHCA6_1991_627.cif
_cod_data_source_block Ge4Li1Tm2
_cod_original_formula_sum 'Ge4 Li1 Tm2'
_cod_database_code 1541104

loop_
_symmetry_equiv_pos_as_xyz
x,y,z
-x,y+1/2,-z
-x,-y,-z
x,-y-1/2,z

loop_
_atom_site_label
_atom_site_type_symbol
_atom_site_fract_x
_atom_site_fract_y
_atom_site_fract_z
_atom_site_occupancy
_atom_site_U_iso_or_equiv
Ge2 Ge 0.6059 0.25 0.0526 1 0.0
Ge1 Ge 0.0057 0.25 0.7531 1 0.0
Tm1 Tm 0.2927 0.25 0.3967 1 0.0
Li1 Li 0.88 0.25 0.24 0.5 0.0
